data_2022443
loop_
_publ_author_name
'Peloquin, Andrew J.'
'Ragusa, Arianna C.'
'McMillen, Colin D.'
'Pennington, William T.'

_publ_section_title
;
 The reaction of thiourea and 1,3-dimethylthiourea towards organoiodines:
 oxidative bond formation and halogen bonding
;
_journal_coeditor_code VP3021
_journal_issue 10
_journal_name_full 'Acta Crystallographica Section C'
_journal_page_first
;
;
_journal_paper_doi 10.1107/S205322962100869X
_journal_volume 77
_journal_year 2021
_chemical_formula_iupac 'C6 F4 I2, C3 H8 N2 S'
_chemical_formula_moiety 'C6 F4 I2, C3 H8 N2 S'
_chemical_formula_sum 'C9 H8 F4 I2 N2 S'
_chemical_formula_weight 506.03
_chemical_name_systematic
;
1,3-Dimethylthiourea--1,4-diiodo-2,3,5,6-tetrafluorobenzene (1/1)
;
_space_group_crystal_system monoclinic
_space_group_IT_number 15
_space_group_name_Hall '-C 2yc'
_space_group_name_H-M_alt 'C 1 2/c 1'
_atom_sites_solution_hydrogens mixed
_atom_sites_solution_primary dual
_atom_sites_solution_secondary difmap
_audit_creation_method
;
Olex2 1.3
(compiled 2020.11.12 svn.r5f609507 for OlexSys, GUI svn.r6272)
;
_cell_angle_alpha 90
_cell_angle_beta 104.650(4)
_cell_angle_gamma 90
_cell_formula_units_Z 8
_cell_length_a 26.134(3)
_cell_length_b 7.4435(7)
_cell_length_c 14.7320(15)
_cell_measurement_reflns_used 9827
_cell_measurement_temperature 100(2)
_cell_measurement_theta_max 27.12
_cell_measurement_theta_min 2.85
_cell_volume 2772.6(5)
_computing_cell_refinement
;
SAINT (Bruker, 2017)
;
_computing_data_collection
;
APEX3 (Bruker, 2017)
;
_computing_data_reduction
;
SAINT (Bruker, 2017)
;
_computing_molecular_graphics
;
Mercury (Macrae <i>et al.</i>, 2020)
;
_computing_publication_material
;
publCIF (Westrip, 2010) and OLEX2 (Dolomanov <i>et al.</i>,
2009)
;
_computing_structure_refinement
;
SHELXL2018 (Sheldrick, 2015<i>b</i>)
;
_computing_structure_solution
;
SHELXT2018 (Sheldrick, 2015<i>a</i>)
;
_diffrn_ambient_temperature 100.0
_diffrn_measured_fraction_theta_full 0.998
_diffrn_measured_fraction_theta_max 0.998
_diffrn_measurement_device_type 'Bruker D8 Venture Photon 2'
_diffrn_measurement_method '\f and \w scans'
_diffrn_radiation_type MoK\a
_diffrn_radiation_wavelength 0.71073
_diffrn_reflns_av_R_equivalents 0.0414
_diffrn_reflns_av_unetI/netI 0.0191
_diffrn_reflns_limit_h_max 34
_diffrn_reflns_limit_h_min -34
_diffrn_reflns_limit_k_max 9
_diffrn_reflns_limit_k_min -9
_diffrn_reflns_limit_l_max 19
_diffrn_reflns_limit_l_min -19
_diffrn_reflns_number 33517
_diffrn_reflns_theta_full 25.242
_diffrn_reflns_theta_max 28.328
_diffrn_reflns_theta_min 2.853
_diffrn_source 'Incoatec I\mS'
_diffrn_source_current 1.0
_diffrn_source_power 0.05
_diffrn_source_voltage 50.0
_diffrn_standards_number 0
_exptl_absorpt_coefficient_mu 4.716
_exptl_absorpt_correction_T_max 0.7455
_exptl_absorpt_correction_T_min 0.5528
_exptl_absorpt_correction_type multi-scan
_exptl_absorpt_process_details
;
(SADABS; Bruker, 2017)
;
_exptl_crystal_colour colourless
_exptl_crystal_density_diffrn 2.425
_exptl_crystal_density_method 'not measured'
_exptl_crystal_description block
_exptl_crystal_F_000 1872
_exptl_crystal_size_max 0.291
_exptl_crystal_size_mid 0.258
_exptl_crystal_size_min 0.247
_refine_diff_density_max 0.445
_refine_diff_density_min -0.499
_refine_ls_extinction_method none
_refine_ls_goodness_of_fit_ref 1.166
_refine_ls_hydrogen_treatment mixed
_refine_ls_matrix_type full
_refine_ls_number_parameters 171
_refine_ls_number_reflns 3437
_refine_ls_number_restraints 2
_refine_ls_restrained_S_all 1.166
_refine_ls_R_factor_all 0.0187
_refine_ls_R_factor_gt 0.0168
_refine_ls_shift/su_max 0.003
_refine_ls_shift/su_mean 0.000
_refine_ls_structure_factor_coef Fsqd
_refine_ls_weighting_details 'w=1/[\s^2^(Fo^2^)+(0.0031P)^2^+6.3061P] where P=(Fo^2^+2Fc^2^)/3'
_refine_ls_weighting_scheme calc
_refine_ls_wR_factor_gt 0.0350
_refine_ls_wR_factor_ref 0.0356
_reflns_number_gt 3269
_reflns_number_total 3437
_reflns_threshold_expression 'I > 2\s(I)'
_cod_data_source_file vp3021sup1.cif
_cod_data_source_block 6
_cod_database_code 2022443
_shelx_space_group_comment
;
The symmetry employed for this shelxl refinement is uniquely defined
by the following loop, which should always be used as a source of
symmetry information in preference to the above space-group names.
They are only intended as comments.
;
_shelx_estimated_absorpt_t_min 0.341
_shelx_estimated_absorpt_t_max 0.389

loop_
_space_group_symop_operation_xyz
'x, y, z'
'-x, y, -z+1/2'
'x+1/2, y+1/2, z'
'-x+1/2, y+1/2, -z+1/2'
'-x, -y, -z'
'x, -y, z-1/2'
'-x+1/2, -y+1/2, -z'
'x+1/2, -y+1/2, z-1/2'

loop_
_atom_site_type_symbol
_atom_site_label
_atom_site_fract_x
_atom_site_fract_y
_atom_site_fract_z
_atom_site_U_iso_or_equiv
_atom_site_adp_type
_atom_site_calc_flag
_atom_site_occupancy
_atom_site_disorder_assembly
_atom_site_disorder_group
I I1 0.63937(2) 0.39490(2) 0.52958(2) 0.01536(4) Uani d 1 . .
I I2 0.38319(2) 0.23670(2) 0.25384(2) 0.01541(4) Uani d 1 . .
F F1 0.57149(6) 0.03964(19) 0.47245(12) 0.0324(4) Uani d 1 . .
F F2 0.47434(6) -0.02057(19) 0.36575(12) 0.0338(4) Uani d 1 . .
F F3 0.45086(5) 0.60257(18) 0.30995(11) 0.0258(3) Uani d 1 . .
F F4 0.54797(6) 0.66288(18) 0.41875(11) 0.0277(3) Uani d 1 . .
C C1 0.56177(8) 0.3531(3) 0.44991(15) 0.0154(4) Uani d 1 . .
C C2 0.54163(9) 0.1809(3) 0.43461(17) 0.0195(5) Uani d 1 . .
C C3 0.49160(9) 0.1494(3) 0.37897(17) 0.0195(5) Uani d 1 . .
C C4 0.45947(9) 0.2899(3) 0.33646(15) 0.0161(4) Uani d 1 . .
C C5 0.47963(9) 0.4620(3) 0.35099(15) 0.0164(4) Uani d 1 . .
C C6 0.53006(9) 0.4932(3) 0.40700(16) 0.0169(4) Uani d 1 . .
S S1 0.26387(2) -0.09732(7) 0.64014(4) 0.01520(10) Uani d 1 . .
N N2 0.31816(8) 0.1777(3) 0.59372(14) 0.0196(4) Uani d 1 . .
N N1 0.27648(7) -0.0063(2) 0.47348(13) 0.0159(4) Uani d 1 . .
C C9 0.33236(11) 0.2472(3) 0.68943(18) 0.0276(6) Uani d 1 . .
H H7A 0.342977 0.373332 0.688743 0.041 Uiso calc 1 . .
H H7B 0.361806 0.176957 0.727380 0.041 Uiso calc 1 . .
H H7C 0.301828 0.237909 0.716440 0.041 Uiso calc 1 . .
C C7 0.28792(8) 0.0336(3) 0.56445(15) 0.0140(4) Uani d 1 . .
C C8 0.29985(10) 0.0837(3) 0.40590(17) 0.0217(5) Uani d 1 . .
H H9A 0.287783 0.025348 0.344579 0.033 Uiso calc 1 . .
H H9B 0.338488 0.076283 0.427034 0.033 Uiso calc 1 . .
H H9C 0.289021 0.210145 0.400613 0.033 Uiso calc 1 . .
H H1N2 0.3295(11) 0.238(3) 0.5543(17) 0.026 Uiso d 1 . .
H HN2 0.2598(10) -0.101(3) 0.455(2) 0.026 Uiso d 1 . .

loop_
_atom_site_aniso_label
_atom_site_aniso_U_11
_atom_site_aniso_U_22
_atom_site_aniso_U_33
_atom_site_aniso_U_12
_atom_site_aniso_U_13
_atom_site_aniso_U_23
I1 0.01263(7) 0.01554(7) 0.01666(7) -0.00109(5) 0.00137(5) -0.00121(5)
I2 0.01264(7) 0.01754(7) 0.01515(7) -0.00110(5) 0.00188(5) 0.00024(5)
F1 0.0207(7) 0.0151(7) 0.0510(10) 0.0025(6) -0.0103(7) 0.0051(7)
F2 0.0235(7) 0.0137(7) 0.0542(10) -0.0046(6) -0.0083(7) 0.0026(7)
F3 0.0209(7) 0.0144(6) 0.0358(8) 0.0035(5) -0.0044(6) 0.0043(6)
F4 0.0237(7) 0.0112(6) 0.0415(9) -0.0027(5) -0.0040(6) -0.0011(6)
C1 0.0119(9) 0.0184(10) 0.0152(10) -0.0006(8) 0.0019(8) -0.0030(8)
C2 0.0158(10) 0.0143(10) 0.0259(12) 0.0031(8) 0.0009(9) 0.0037(9)
C3 0.0178(11) 0.0128(10) 0.0261(12) -0.0035(8) 0.0024(9) -0.0002(9)
C4 0.0136(10) 0.0173(10) 0.0169(10) -0.0016(8) 0.0033(8) -0.0010(8)
C5 0.0152(10) 0.0144(10) 0.0188(10) 0.0025(8) 0.0031(8) 0.0016(8)
C6 0.0169(10) 0.0116(9) 0.0217(11) -0.0013(8) 0.0037(8) -0.0030(8)
S1 0.0141(2) 0.0170(2) 0.0134(2) -0.00255(19) 0.00140(19) 0.00076(19)
N2 0.0206(10) 0.0150(9) 0.0213(10) -0.0058(7) 0.0021(8) 0.0011(8)
N1 0.0186(9) 0.0132(8) 0.0161(9) -0.0031(7) 0.0047(7) 0.0005(7)
C9 0.0317(14) 0.0193(12) 0.0255(13) -0.0059(10) -0.0046(10) -0.0058(10)
C7 0.0108(9) 0.0124(9) 0.0172(10) 0.0015(7) 0.0007(8) 0.0012(8)
C8 0.0269(12) 0.0199(11) 0.0205(11) 0.0027(9) 0.0097(9) 0.0053(9)

loop_
_atom_type_symbol
_atom_type_description
_atom_type_scat_dispersion_real
_atom_type_scat_dispersion_imag
_atom_type_scat_source
C C 0.0033 0.0016 'International Tables Vol C Tables 4.2.6.8 and 6.1.1.4'
H H 0.0000 0.0000 'International Tables Vol C Tables 4.2.6.8 and 6.1.1.4'
F F 0.0171 0.0103 'International Tables Vol C Tables 4.2.6.8 and 6.1.1.4'
I I -0.4742 1.8119 'International Tables Vol C Tables 4.2.6.8 and 6.1.1.4'
N N 0.0061 0.0033 'International Tables Vol C Tables 4.2.6.8 and 6.1.1.4'
S S 0.1246 0.1234 'International Tables Vol C Tables 4.2.6.8 and 6.1.1.4'

loop_
_geom_angle_atom_site_label_1
_geom_angle_atom_site_label_2
_geom_angle_atom_site_label_3
_geom_angle_site_symmetry_1
_geom_angle_site_symmetry_3
_geom_angle
_geom_angle_publ_flag
C2 C1 I1 . . 120.29(16) ?
C2 C1 C6 . . 117.76(19) ?
C6 C1 I1 . . 121.87(16) ?
F1 C2 C1 . . 120.05(19) ?
F1 C2 C3 . . 118.6(2) ?
C3 C2 C1 . . 121.4(2) ?
F2 C3 C2 . . 118.8(2) ?
F2 C3 C4 . . 120.2(2) ?
C2 C3 C4 . . 121.0(2) ?
C3 C4 I2 . . 119.88(16) ?
C5 C4 I2 . . 122.36(16) ?
C5 C4 C3 . . 117.76(19) ?
F3 C5 C4 . . 120.40(19) ?
F3 C5 C6 . . 118.55(19) ?
C4 C5 C6 . . 121.0(2) ?
F4 C6 C1 . . 120.12(19) ?
F4 C6 C5 . . 118.85(19) ?
C1 C6 C5 . . 121.0(2) ?
C9 N2 H1N2 . . 115(2) ?
C7 N2 C9 . . 125.5(2) ?
C7 N2 H1N2 . . 119(2) ?
C7 N1 C8 . . 124.04(19) ?
C7 N1 HN2 . . 118(2) ?
C8 N1 HN2 . . 116(2) ?
N2 C9 H7A . . 109.5 ?
N2 C9 H7B . . 109.5 ?
N2 C9 H7C . . 109.5 ?
H7A C9 H7B . . 109.5 ?
H7A C9 H7C . . 109.5 ?
H7B C9 H7C . . 109.5 ?
N2 C7 S1 . . 121.99(17) ?
N1 C7 S1 . . 120.14(16) ?
N1 C7 N2 . . 117.9(2) ?
N1 C8 H9A . . 109.5 ?
N1 C8 H9B . . 109.5 ?
N1 C8 H9C . . 109.5 ?
H9A C8 H9B . . 109.5 ?
H9A C8 H9C . . 109.5 ?
H9B C8 H9C . . 109.5 ?

loop_
_geom_bond_atom_site_label_1
_geom_bond_atom_site_label_2
_geom_bond_site_symmetry_2
_geom_bond_distance
_geom_bond_publ_flag
I1 C1 . 2.093(2) ?
I2 C4 . 2.094(2) ?
F1 C2 . 1.344(2) ?
F2 C3 . 1.341(3) ?
F3 C5 . 1.340(2) ?
F4 C6 . 1.343(2) ?
C1 C2 . 1.382(3) ?
C1 C6 . 1.382(3) ?
C2 C3 . 1.376(3) ?
C3 C4 . 1.387(3) ?
C4 C5 . 1.381(3) ?
C5 C6 . 1.386(3) ?
S1 C7 . 1.715(2) ?
N2 C9 . 1.459(3) ?
N2 C7 . 1.337(3) ?
N2 H1N2 . 0.844(17) ?
N1 C7 . 1.331(3) ?
N1 C8 . 1.456(3) ?
N1 HN2 . 0.835(17) ?
C9 H7A . 0.9800 ?
C9 H7B . 0.9800 ?
C9 H7C . 0.9800 ?
C8 H9A . 0.9800 ?
C8 H9B . 0.9800 ?
C8 H9C . 0.9800 ?

loop_
_geom_hbond_atom_site_label_D
_geom_hbond_atom_site_label_H
_geom_hbond_atom_site_label_A
_geom_hbond_site_symmetry_A
_geom_hbond_distance_DH
_geom_hbond_distance_HA
_geom_hbond_distance_DA
_geom_hbond_angle_DHA
C9 H7A I2 6_566 0.98 3.15 4.097(2) 162.3
C9 H7B I2 6_556 0.98 3.14 3.873(3) 133.2
C8 H9A S1 6 0.98 2.97 3.790(2) 142.4
C8 H9B F1 5_656 0.98 2.59 3.509(3) 156.1
N2 H1N2 I1 5_666 0.844(17) 3.19(2) 3.959(2) 153(2)
N1 HN2 S1 7_546 0.835(17) 2.640(19) 3.4246(19) 157(3)

loop_
_geom_torsion_atom_site_label_1
_geom_torsion_atom_site_label_2
_geom_torsion_atom_site_label_3
_geom_torsion_atom_site_label_4
_geom_torsion_site_symmetry_1
_geom_torsion_site_symmetry_2
_geom_torsion_site_symmetry_3
_geom_torsion_site_symmetry_4
_geom_torsion
_geom_torsion_publ_flag
I1 C1 C2 F1 . . . . 1.3(3) ?
I1 C1 C2 C3 . . . . -177.01(19) ?
I1 C1 C6 F4 . . . . -2.7(3) ?
I1 C1 C6 C5 . . . . 177.02(17) ?
I2 C4 C5 F3 . . . . -1.7(3) ?
I2 C4 C5 C6 . . . . 179.21(17) ?
F1 C2 C3 F2 . . . . 0.9(4) ?
F1 C2 C3 C4 . . . . -178.6(2) ?
F2 C3 C4 I2 . . . . 1.4(3) ?
F2 C3 C4 C5 . . . . -178.8(2) ?
F3 C5 C6 F4 . . . . 0.6(3) ?
F3 C5 C6 C1 . . . . -179.0(2) ?
C1 C2 C3 F2 . . . . 179.3(2) ?
C1 C2 C3 C4 . . . . -0.2(4) ?
C2 C1 C6 F4 . . . . -179.3(2) ?
C2 C1 C6 C5 . . . . 0.4(3) ?
C2 C3 C4 I2 . . . . -179.14(19) ?
C2 C3 C4 C5 . . . . 0.7(4) ?
C3 C4 C5 F3 . . . . 178.4(2) ?
C3 C4 C5 C6 . . . . -0.7(3) ?
C4 C5 C6 F4 . . . . 179.8(2) ?
C4 C5 C6 C1 . . . . 0.1(4) ?
C6 C1 C2 F1 . . . . 178.0(2) ?
C6 C1 C2 C3 . . . . -0.3(4) ?
C9 N2 C7 S1 . . . . -3.2(3) ?
C9 N2 C7 N1 . . . . 176.5(2) ?
C8 N1 C7 S1 . . . . -172.61(17) ?
C8 N1 C7 N2 . . . . 7.7(3) ?

_cod_database_fobs_code 2022443
